data_1010631
loop_
_publ_author_name
'Morral, F R'
'Westgren, A'

_publ_section_title
;
The crystal structure of a complex copper-silicon compound
;
_journal_coden_ASTM ARKGBK
_journal_issue 37
_journal_name_full 'Arkiv foer Kemi, Mineralogi och Geologi, B'
_journal_page_first 1
_journal_page_last 6
_journal_volume 11
_journal_year 1934
_chemical_formula_structural 'Cu15 Si4'
_chemical_formula_sum 'Cu15 Si4'
_chemical_name_systematic 'Copper silicide (15/4)'
_space_group_IT_number 220
_symmetry_cell_setting cubic
_symmetry_Int_Tables_number 220
_symmetry_space_group_name_Hall 'I -4bd 2c 3'
_symmetry_space_group_name_H-M 'I -4 3 d'
_cell_angle_alpha 90
_cell_angle_beta 90
_cell_angle_gamma 90
_cell_formula_units_Z 4
_cell_length_a 9.694
_cell_length_b 9.694
_cell_length_c 9.694
_cell_volume 911.0
_cod_database_code 1010631

loop_
_symmetry_equiv_pos_as_xyz
x,y,z
1/2+x,1/2-y,-z
-x,1/2+y,1/2-z
1/2-x,-y,1/2+z
1/4+x,1/4+z,1/4+y
3/4+x,1/4-z,3/4-y
1/4-x,3/4-z,3/4+y
3/4-x,3/4+z,1/4-y
y,z,x
1/2-y,-z,1/2+x
1/2+y,1/2-z,-x
-y,1/2+z,1/2-x
1/4+z,1/4+y,1/4+x
1/4-z,3/4-y,3/4+x
3/4-z,3/4+y,1/4-x
3/4+z,1/4-y,3/4-x
z,x,y
-z,1/2+x,1/2-y
1/2-z,-x,1/2+y
1/2+z,1/2-x,-y
1/4+y,1/4+x,1/4+z
3/4-y,3/4+x,1/4-z
3/4+y,1/4-x,3/4-z
1/4-y,3/4-x,3/4+z
1/2+x,1/2+y,1/2+z
x,-y,1/2-z
1/2-x,y,-z
-x,1/2-y,z
3/4+x,3/4+z,3/4+y
1/4+x,3/4-z,1/4-y
3/4-x,1/4-z,1/4+y
1/4-x,1/4+z,3/4-y
1/2+y,1/2+z,1/2+x
-y,1/2-z,x
y,-z,1/2-x
1/2-y,z,-x
3/4+z,3/4+y,3/4+x
3/4-z,1/4-y,1/4+x
1/4-z,1/4+y,3/4-x
1/4+z,3/4-y,1/4-x
1/2+z,1/2+x,1/2+y
1/2-z,x,-y
-z,1/2-x,y
z,-x,1/2-y
3/4+y,3/4+x,3/4+z
1/4-y,1/4+x,3/4-z
1/4+y,3/4-x,1/4-z
3/4-y,1/4-x,1/4+z

loop_
_atom_site_label
_atom_site_type_symbol
_atom_site_symmetry_multiplicity
_atom_site_Wyckoff_symbol
_atom_site_fract_x
_atom_site_fract_y
_atom_site_fract_z
_atom_site_occupancy
_atom_site_attached_hydrogens
_atom_site_calc_flag
Si1 Si0 16 c 0.2083 0.2083 0.2083 1. 0 d
Cu1 Cu0 12 a 0.375 0. 0.25 1. 0 d
Cu2 Cu0 48 e 0.12 0.16 -0.04 1. 0 d

loop_
_atom_type_symbol
_atom_type_oxidation_number
Si0 0.000
Cu0 0.000
